data_4130247
loop_
_publ_author_name
'Kawamata, Yu'
'Hashimoto, Takuya'
'Maruoka, Keiji'

_publ_section_title
;
 A Chiral Electrophilic Selenium Catalyst for Highly Enantioselective
 Oxidative Cyclization.
;
_journal_issue 16
_journal_name_full 'Journal of the American Chemical Society'
_journal_page_first 5206
_journal_page_last 5209
_journal_paper_doi 10.1021/jacs.6b01462
_journal_volume 138
_journal_year 2016
_chemical_absolute_configuration 'CHOOSE rm ad rmad syn or unk'
_chemical_formula_moiety 'C14 H11 N O4'
_chemical_formula_sum 'C14 H11 N O4'
_chemical_formula_weight 257.25
_space_group_crystal_system monoclinic
_space_group_IT_number 4
_space_group_name_Hall 'P 2yb'
_space_group_name_H-M_alt 'P 1 21 1'
_atom_sites_solution_hydrogens geom
_atom_sites_solution_primary direct
_atom_sites_solution_secondary difmap
_cell_angle_alpha 90.0000
_cell_angle_beta 97.420(4)
_cell_angle_gamma 90.0000
_cell_formula_units_Z 2
_cell_length_a 5.7277(3)
_cell_length_b 6.9124(4)
_cell_length_c 15.0468(9)
_cell_measurement_reflns_used 2822
_cell_measurement_temperature 123
_cell_measurement_theta_max 68.22
_cell_measurement_theta_min 2.96
_cell_volume 590.75(6)
_computing_cell_refinement 'RAPID AUTO'
_computing_data_collection 'RAPID AUTO (Rigaku, ????)'
_computing_data_reduction 'RAPID AUTO'
_computing_molecular_graphics 'CrystalStructure 4.1.1'
_computing_publication_material 'CrystalStructure 4.1.1 (Rigaku, 2015)'
_computing_structure_refinement 'SHELXL97 (Sheldrick, 2008)'
_computing_structure_solution 'SIR2004 (Burla, et al., 2005)'
_diffrn_ambient_temperature 123
_diffrn_detector_area_resol_mean 10.000
_diffrn_measured_fraction_theta_full 0.983
_diffrn_measured_fraction_theta_max 0.983
_diffrn_measurement_device_type 'Rigaku R-AXIS RAPID'
_diffrn_measurement_method \w
_diffrn_radiation_type 'Cu K\a'
_diffrn_radiation_wavelength 1.54187
_diffrn_reflns_av_R_equivalents 0.0588
_diffrn_reflns_limit_h_max 6
_diffrn_reflns_limit_h_min -6
_diffrn_reflns_limit_k_max 8
_diffrn_reflns_limit_k_min -8
_diffrn_reflns_limit_l_max 17
_diffrn_reflns_limit_l_min -18
_diffrn_reflns_number 6171
_diffrn_reflns_theta_full 68.230
_diffrn_reflns_theta_max 68.230
_diffrn_reflns_theta_min 2.962
_diffrn_standards_number 0
_exptl_absorpt_coefficient_mu 0.901
_exptl_absorpt_correction_T_max 0.697
_exptl_absorpt_correction_T_min 0.588
_exptl_absorpt_correction_type multi-scan
_exptl_absorpt_process_details 'ABSCOR (Rigaku, 1995)'
_exptl_crystal_colour colorless
_exptl_crystal_density_diffrn 1.446
_exptl_crystal_density_method 'not measured'
_exptl_crystal_description block
_exptl_crystal_F_000 268.00
_exptl_crystal_size_max 0.600
_exptl_crystal_size_mid 0.400
_exptl_crystal_size_min 0.400
_refine_diff_density_max 0.22
_refine_diff_density_min -0.25
_refine_ls_abs_structure_details 'Flack, H. D. (1983), Acta Cryst. A39, 876-881.  902 Friedel Pairs'
_refine_ls_abs_structure_Flack 0.0(3)
_refine_ls_extinction_method none
_refine_ls_goodness_of_fit_ref 1.091
_refine_ls_hydrogen_treatment constr
_refine_ls_number_parameters 172
_refine_ls_number_reflns 2053
_refine_ls_number_restraints 1
_refine_ls_R_factor_all 0.0613
_refine_ls_R_factor_gt 0.0427
_refine_ls_shift/su_max 0.000
_refine_ls_structure_factor_coef Fsqd
_refine_ls_weighting_details 'w = 1/[\s^2^(Fo^2^)+(0.0385P)^2^+0.2089P] where P=(Fo^2^+2Fc^2^)/3'
_refine_ls_weighting_scheme calc
_refine_ls_wR_factor_gt 0.0929
_refine_ls_wR_factor_ref 0.1163
_reflns_number_gt 1656
_reflns_number_total 2053
_reflns_threshold_expression F^2^>2.0\s(F^2^)
_cod_data_source_file ja6b01462_si_002.cif
_cod_data_source_block 5X04
_cod_original_cell_volume 590.74(6)
_cod_database_code 4130247

loop_
_space_group_symop_id
_space_group_symop_operation_xyz
1 +X,+Y,+Z
2 -X,1/2+Y,-Z

loop_
_atom_site_label
_atom_site_type_symbol
_atom_site_fract_x
_atom_site_fract_y
_atom_site_fract_z
_atom_site_U_iso_or_equiv
_atom_site_adp_type
_atom_site_occupancy
_atom_site_symmetry_multiplicity
_atom_site_calc_flag
_atom_site_refinement_flags
O1 O 0.9493(3) 0.6628(3) 0.96741(13) 0.0251(5) Uani 1 1 d .
O2 O 1.2591(4) 0.8194(3) 0.79977(13) 0.0299(6) Uani 1 1 d .
O3 O 1.0782(4) 0.6206(3) 1.11312(13) 0.0272(5) Uani 1 1 d .
O4 O 0.5446(4) 0.7239(4) 0.63017(14) 0.0363(6) Uani 1 1 d .
N17 N 0.8896(5) 0.7328(4) 0.72959(15) 0.0254(6) Uani 1 1 d .
C2 C 0.9136(5) 0.6405(4) 1.05453(18) 0.0207(6) Uani 1 1 d .
C3 C 0.6627(5) 0.6502(4) 1.0599(2) 0.0238(7) Uani 1 1 d .
H3 H 0.5913 0.6373 1.1132 0.029 Uiso 1 1 calc R
C4 C 1.0895(6) 0.8517(5) 0.7449(2) 0.0261(7) Uani 1 1 d .
C5 C 0.8301(6) 0.9901(5) 0.63201(19) 0.0282(8) Uani 1 1 d .
C6 C 1.1061(6) 1.3014(5) 0.6009(2) 0.0345(8) Uani 1 1 d .
H6 H 1.2006 1.4092 0.5893 0.041 Uiso 1 1 calc R
C7 C 0.5494(5) 0.6800(4) 0.9787(2) 0.0251(7) Uani 1 1 d .
H7 H 0.3835 0.6921 0.9647 0.030 Uiso 1 1 calc R
C8 C 0.8699(6) 0.5459(5) 0.7740(2) 0.0307(8) Uani 1 1 d .
H8A H 1.0251 0.5122 0.8073 0.037 Uiso 1 1 calc R
H8B H 0.8300 0.4455 0.7276 0.037 Uiso 1 1 calc R
C9 C 1.0454(6) 1.0158(5) 0.68196(18) 0.0254(7) Uani 1 1 d .
C10 C 0.7268(6) 0.8038(5) 0.66061(19) 0.0279(8) Uani 1 1 d .
C11 C 1.1902(6) 1.1701(5) 0.6677(2) 0.0307(8) Uani 1 1 d .
H11 H 1.3402 1.1858 0.7020 0.037 Uiso 1 1 calc R
C12 C 0.6863(5) 0.5414(5) 0.83868(19) 0.0250(7) Uani 1 1 d .
H12A H 0.5288 0.5609 0.8042 0.030 Uiso 1 1 calc R
H12B H 0.6877 0.4116 0.8665 0.030 Uiso 1 1 calc R
C13 C 0.7433(6) 1.1215(5) 0.56582(19) 0.0318(8) Uani 1 1 d .
H13 H 0.5925 1.1055 0.5321 0.038 Uiso 1 1 calc R
C14 C 0.8872(7) 1.2775(6) 0.5511(2) 0.0361(9) Uani 1 1 d .
H14 H 0.8341 1.3694 0.5061 0.043 Uiso 1 1 calc R
C18 C 0.7223(5) 0.6917(4) 0.91232(19) 0.0220(7) Uani 1 1 d .
H18 H 0.7169 0.8239 0.8852 0.026 Uiso 1 1 calc R

loop_
_atom_site_aniso_label
_atom_site_aniso_U_11
_atom_site_aniso_U_22
_atom_site_aniso_U_33
_atom_site_aniso_U_23
_atom_site_aniso_U_13
_atom_site_aniso_U_12
O1 0.0203(11) 0.0291(12) 0.0257(11) 0.0015(9) 0.0022(8) 0.0002(10)
O2 0.0274(13) 0.0371(14) 0.0236(11) -0.0013(10) -0.0034(10) 0.0080(11)
O3 0.0268(12) 0.0234(12) 0.0299(11) -0.0013(10) -0.0023(10) -0.0009(10)
O4 0.0363(14) 0.0435(15) 0.0270(11) -0.0055(11) -0.0044(10) -0.0003(12)
N17 0.0267(15) 0.0283(15) 0.0205(12) 0.0012(12) 0.0008(11) 0.0034(13)
C2 0.0227(16) 0.0157(15) 0.0226(14) -0.0002(13) -0.0011(12) 0.0013(14)
C3 0.0222(16) 0.0238(16) 0.0259(15) 0.0011(13) 0.0051(12) 0.0023(14)
C4 0.030(2) 0.0306(18) 0.0187(16) -0.0039(14) 0.0075(14) 0.0061(15)
C5 0.0318(18) 0.0364(19) 0.0160(15) -0.0029(14) 0.0020(13) 0.0039(16)
C6 0.043(2) 0.035(2) 0.0277(17) 0.0031(16) 0.0103(16) 0.0043(18)
C7 0.0209(16) 0.0225(17) 0.0319(16) 0.0009(14) 0.0035(13) 0.0008(13)
C8 0.040(2) 0.0228(17) 0.0297(17) -0.0024(14) 0.0057(15) 0.0032(15)
C9 0.0300(18) 0.0311(18) 0.0144(14) -0.0004(13) 0.0004(13) 0.0099(15)
C10 0.0274(19) 0.0386(19) 0.0171(15) -0.0060(14) 0.0003(13) 0.0052(16)
C11 0.0298(18) 0.039(2) 0.0243(16) -0.0001(15) 0.0074(13) 0.0040(17)
C12 0.0243(17) 0.0240(17) 0.0267(16) 0.0006(14) 0.0028(13) 0.0038(14)
C13 0.037(2) 0.042(2) 0.0160(15) 0.0009(15) 0.0044(14) 0.0117(17)
C14 0.046(2) 0.041(2) 0.0218(16) 0.0053(15) 0.0084(15) 0.0123(18)
C18 0.0204(16) 0.0218(17) 0.0227(15) 0.0007(13) -0.0014(12) 0.0007(13)

loop_
_atom_type_symbol
_atom_type_description
_atom_type_scat_dispersion_real
_atom_type_scat_dispersion_imag
_atom_type_scat_source
C C 0.0181 0.0091
;
International Tables for Crystallography
(Vol. C, Tables 4.2.6.8 and 6.1.1.4)
;
H H 0.0000 0.0000
;
International Tables for Crystallography
(Vol. C, Table 6.1.1.4)
;
O O 0.0492 0.0322
;
International Tables for Crystallography
(Vol. C, Tables 4.2.6.8 and 6.1.1.4)
;
N N 0.0311 0.0180
;
International Tables for Crystallography
(Vol. C, Tables 4.2.6.8 and 6.1.1.4)
;

loop_
_geom_angle_atom_site_label_1
_geom_angle_atom_site_label_2
_geom_angle_atom_site_label_3
_geom_angle
C2 O1 C18 109.1(2)
C10 N17 C4 111.7(3)
C10 N17 C8 124.6(3)
C4 N17 C8 123.4(3)
O3 C2 O1 120.9(3)
O3 C2 C3 130.3(3)
O1 C2 C3 108.8(2)
C7 C3 C2 109.1(3)
C7 C3 H3 125.5
C2 C3 H3 125.5
O2 C4 N17 124.7(3)
O2 C4 C9 129.3(3)
N17 C4 C9 106.0(3)
C9 C5 C13 121.4(3)
C9 C5 C10 108.3(3)
C13 C5 C10 130.3(3)
C14 C6 C11 121.1(3)
C14 C6 H6 119.4
C11 C6 H6 119.4
C3 C7 C18 109.7(3)
C3 C7 H7 125.2
C18 C7 H7 125.2
N17 C8 C12 114.2(3)
N17 C8 H8A 108.7
C12 C8 H8A 108.7
N17 C8 H8B 108.7
C12 C8 H8B 108.7
H8A C8 H8B 107.6
C5 C9 C11 122.0(3)
C5 C9 C4 108.6(3)
C11 C9 C4 129.3(3)
O4 C10 N17 125.4(3)
O4 C10 C5 129.2(3)
N17 C10 C5 105.4(3)
C9 C11 C6 117.1(3)
C9 C11 H11 121.5
C6 C11 H11 121.5
C18 C12 C8 114.5(3)
C18 C12 H12A 108.6
C8 C12 H12A 108.6
C18 C12 H12B 108.6
C8 C12 H12B 108.6
H12A C12 H12B 107.6
C5 C13 C14 117.1(3)
C5 C13 H13 121.5
C14 C13 H13 121.5
C6 C14 C13 121.3(3)
C6 C14 H14 119.3
C13 C14 H14 119.3
O1 C18 C7 103.3(2)
O1 C18 C12 110.4(2)
C7 C18 C12 114.3(2)
O1 C18 H18 109.5
C7 C18 H18 109.5
C12 C18 H18 109.5

loop_
_geom_bond_atom_site_label_1
_geom_bond_atom_site_label_2
_geom_bond_distance
O1 C2 1.361(3)
O1 C18 1.463(3)
O2 C4 1.212(3)
O3 C2 1.212(3)
O4 C10 1.217(4)
N17 C10 1.392(4)
N17 C4 1.404(4)
N17 C8 1.466(4)
C2 C3 1.452(4)
C3 C7 1.324(4)
C3 H3 0.9500
C4 C9 1.478(4)
C5 C9 1.370(4)
C5 C13 1.392(4)
C5 C10 1.503(5)
C6 C14 1.385(5)
C6 C11 1.394(4)
C6 H6 0.9500
C7 C18 1.497(4)
C7 H7 0.9500
C8 C12 1.523(4)
C8 H8A 0.9900
C8 H8B 0.9900
C9 C11 1.384(4)
C11 H11 0.9500
C12 C18 1.513(4)
C12 H12A 0.9900
C12 H12B 0.9900
C13 C14 1.392(5)
C13 H13 0.9500
C14 H14 0.9500
C18 H18 1.0000

loop_
_geom_torsion_atom_site_label_1
_geom_torsion_atom_site_label_2
_geom_torsion_atom_site_label_3
_geom_torsion_atom_site_label_4
_geom_torsion
C18 O1 C2 O3 -177.6(3)
C18 O1 C2 C3 1.0(3)
O3 C2 C3 C7 177.7(3)
O1 C2 C3 C7 -0.7(3)
C10 N17 C4 O2 -178.1(3)
C8 N17 C4 O2 -4.8(5)
C10 N17 C4 C9 2.0(3)
C8 N17 C4 C9 175.3(3)
C2 C3 C7 C18 0.2(3)
C10 N17 C8 C12 -74.5(3)
C4 N17 C8 C12 113.0(3)
C13 C5 C9 C11 -1.8(5)
C10 C5 C9 C11 176.5(3)
C13 C5 C9 C4 -179.0(3)
C10 C5 C9 C4 -0.7(3)
O2 C4 C9 C5 179.4(3)
N17 C4 C9 C5 -0.7(3)
O2 C4 C9 C11 2.5(5)
N17 C4 C9 C11 -177.6(3)
C4 N17 C10 O4 175.6(3)
C8 N17 C10 O4 2.4(5)
C4 N17 C10 C5 -2.4(3)
C8 N17 C10 C5 -175.6(3)
C9 C5 C10 O4 -176.1(3)
C13 C5 C10 O4 2.0(6)
C9 C5 C10 N17 1.8(3)
C13 C5 C10 N17 179.9(3)
C5 C9 C11 C6 1.0(4)
C4 C9 C11 C6 177.5(3)
C14 C6 C11 C9 0.0(5)
N17 C8 C12 C18 -57.0(4)
C9 C5 C13 C14 1.5(5)
C10 C5 C13 C14 -176.3(3)
C11 C6 C14 C13 -0.1(5)
C5 C13 C14 C6 -0.6(5)
C2 O1 C18 C7 -0.9(3)
C2 O1 C18 C12 -123.6(3)
C3 C7 C18 O1 0.4(3)
C3 C7 C18 C12 120.4(3)
C8 C12 C18 O1 -60.8(3)
C8 C12 C18 C7 -176.8(3)
